data_7232218
loop_
_publ_author_name
'Ai, Min'
'Li, Jie'
'Ji, Zijuan'
'Wang, Chuanhui'
'Li, Rui'
'Dai, Wei'
'Chen, Muqing'

_publ_section_title
;
 Synthesis, crystal structure, self-assembly of C60 derivatives bearing
 rigid pyridine substituents
;
_journal_issue 6
_journal_name_full 'RSC Advances'
_journal_page_first 3050
_journal_paper_doi 10.1039/C8RA09893J
_journal_volume 9
_journal_year 2019
_chemical_formula_moiety 'C92 H42 N2 O2'
_chemical_formula_sum 'C92 H42 N2 O2'
_chemical_formula_weight 1207.27
_chemical_name_common C60-Ph-OMe-pyridine
_space_group_crystal_system monoclinic
_space_group_IT_number 14
_space_group_name_Hall '-P 2yn'
_space_group_name_H-M_alt 'P 1 21/n 1'
_symmetry_space_group_name_Hall '-P 2yn'
_symmetry_space_group_name_H-M 'P 1 21/n 1'
_atom_sites_solution_hydrogens geom
_audit_creation_method SHELXL-2014/7
_audit_update_record
;
2019-01-08 deposited with the CCDC.
2019-01-14 downloaded from the CCDC.
;
_cell_angle_alpha 90
_cell_angle_beta 100.570(3)
_cell_angle_gamma 90
_cell_formula_units_Z 4
_cell_length_a 18.0059(11)
_cell_length_b 9.9966(6)
_cell_length_c 32.4734(19)
_cell_measurement_reflns_used 9993
_cell_measurement_temperature 100(2)
_cell_measurement_theta_max 82.222
_cell_measurement_theta_min 6.208
_cell_volume 5746.0(6)
_computing_cell_refinement 'SAINT V8.34A (Bruker, 2013)'
_computing_data_collection 'Apex 2 v2014.09 (Bruker,2014)'
_computing_data_reduction 'SAINT V8.34A (Bruker, 2013)'
_computing_structure_refinement 'SHELXL-2014/7 (Sheldrick, 2014)'
_computing_structure_solution 'SHELXL-2014/7 (Sheldrick, 2014)'
_diffrn_ambient_temperature 100(2)
_diffrn_detector_area_resol_mean 10.42
_diffrn_measured_fraction_theta_full 0.998
_diffrn_measured_fraction_theta_max 0.991
_diffrn_measurement_device_type 'Bruker D8 with PHOTON 100 CMOS detector'
_diffrn_measurement_method '\f/\w scans'
_diffrn_radiation_type synchrotron
_diffrn_radiation_wavelength 1.0331
_diffrn_reflns_av_R_equivalents 0.0532
_diffrn_reflns_av_unetI/netI 0.0629
_diffrn_reflns_Laue_measured_fraction_full 0.998
_diffrn_reflns_Laue_measured_fraction_max 0.991
_diffrn_reflns_limit_h_max 23
_diffrn_reflns_limit_h_min -23
_diffrn_reflns_limit_k_max 13
_diffrn_reflns_limit_k_min -12
_diffrn_reflns_limit_l_max 42
_diffrn_reflns_limit_l_min -42
_diffrn_reflns_number 53824
_diffrn_reflns_point_group_measured_fraction_full 0.998
_diffrn_reflns_point_group_measured_fraction_max 0.991
_diffrn_reflns_theta_full 38.306
_diffrn_reflns_theta_max 42.197
_diffrn_reflns_theta_min 2.972
_diffrn_source 'ALS, Beamline 11.3.1'
_exptl_absorpt_coefficient_mu 0.198
_exptl_absorpt_correction_T_max 0.7483
_exptl_absorpt_correction_T_min 0.6334
_exptl_absorpt_correction_type multi-scan
_exptl_absorpt_process_details SADABS
_exptl_crystal_colour black
_exptl_crystal_density_diffrn 1.396
_exptl_crystal_description block
_exptl_crystal_F_000 2496
_exptl_crystal_size_max 0.103
_exptl_crystal_size_mid 0.094
_exptl_crystal_size_min 0.047
_refine_diff_density_max 0.743
_refine_diff_density_min -0.516
_refine_diff_density_rms 0.083
_refine_ls_extinction_method none
_refine_ls_goodness_of_fit_ref 1.093
_refine_ls_hydrogen_treatment constr
_refine_ls_matrix_type full
_refine_ls_number_parameters 1676
_refine_ls_number_reflns 13098
_refine_ls_number_restraints 3240
_refine_ls_restrained_S_all 1.000
_refine_ls_R_factor_all 0.1756
_refine_ls_R_factor_gt 0.1361
_refine_ls_shift/su_max 0.044
_refine_ls_shift/su_mean 0.001
_refine_ls_structure_factor_coef Fsqd
_refine_ls_weighting_details 'w=1/[\s^2^(Fo^2^)+(0.1005P)^2^+24.3892P] where P=(Fo^2^+2Fc^2^)/3'
_refine_ls_weighting_scheme calc
_refine_ls_wR_factor_gt 0.3244
_refine_ls_wR_factor_ref 0.3484
_reflns_Friedel_coverage 0.000
_reflns_number_gt 8707
_reflns_number_total 13098
_reflns_threshold_expression 'I > 2\s(I)'
_cod_data_source_file c8ra09893j2.cif
_cod_data_source_block mn2223
_cod_depositor_comments
;
The following automatic conversions were performed:

'_exptl_absorpt_correction_type' value 'Multi-scan' changed to
'multi-scan' according to
/home/data/users/saulius/crontab/automatic-downloads/rss-feeds/RSC/lib/dictionaries/cif_core.dic
dictionary named 'cif_core.dic' version 2.4.2 from 2011-04-26.

Automatic conversion script
Id: cif_fix_values 4973 2017-02-22 13:04:09Z antanas 
;
_cod_database_code 7232218
_shelx_shelxl_version_number 2014/7
_shelx_space_group_comment
;
The symmetry employed for this shelxl refinement is uniquely defined
by the following loop, which should always be used as a source of
symmetry information in preference to the above space-group names.
They are only intended as comments.
;
_shelx_estimated_absorpt_t_min 0.980
_shelx_estimated_absorpt_t_max 0.991

loop_
_space_group_symop_operation_xyz
'x, y, z'
'-x+1/2, y+1/2, -z+1/2'
'-x, -y, -z'
'x-1/2, -y-1/2, z-1/2'

loop_
_atom_site_label
_atom_site_type_symbol
_atom_site_fract_x
_atom_site_fract_y
_atom_site_fract_z
_atom_site_U_iso_or_equiv
_atom_site_adp_type
_atom_site_occupancy
_atom_site_site_symmetry_order
_atom_site_calc_flag
_atom_site_refinement_flags_posn
_atom_site_refinement_flags_adp
_atom_site_refinement_flags_occupancy
_atom_site_disorder_assembly
_atom_site_disorder_group
O1A O 0.3542(3) -0.5140(5) 0.47293(15) 0.0529(13) Uani 0.747(2) 1 d . . P A 1
O2A O 0.4927(3) -0.5930(7) 0.63808(18) 0.0541(17) Uani 0.747(2) 1 d . . P A 1
N1A N 0.1982(3) 0.1082(6) 0.46457(16) 0.0381(13) Uani 0.747(2) 1 d . . P A 1
N2A N 0.5645(4) -1.0608(7) 0.6000(2) 0.0570(17) Uani 0.747(2) 1 d . . P A 1
C1A C 0.2132(4) 0.1378(6) 0.53797(18) 0.0262(11) Uani 0.747(2) 1 d . U P A 1
C2A C 0.1551(8) 0.2557(12) 0.5143(4) 0.026(2) Uani 0.747(2) 1 d . U P A 1
C3A C 0.1710(4) 0.3887(6) 0.53595(19) 0.0295(13) Uani 0.747(2) 1 d . U P A 1
C4A C 0.2327(4) 0.4178(5) 0.56637(18) 0.0303(12) Uani 0.747(2) 1 d . U P A 1
C5A C 0.2826(5) 0.3124(10) 0.5878(2) 0.0295(18) Uani 0.747(2) 1 d . U P A 1
C6A C 0.2696(8) 0.1834(13) 0.5759(2) 0.0289(18) Uani 0.747(2) 1 d . U P A 1
C7A C 0.2757(4) 0.0828(6) 0.6086(2) 0.0327(5) Uani 0.747(2) 1 d . U P A 1
C8A C 0.2194(9) -0.0125(17) 0.5960(6) 0.028(2) Uani 0.747(2) 1 d . U P A 1
C9A C 0.1735(3) 0.0241(5) 0.55632(17) 0.0274(11) Uani 0.747(2) 1 d . U P A 1
C10A C 0.0973(4) 0.0046(8) 0.5493(2) 0.0279(15) Uani 0.747(2) 1 d . U P A 1
C11A C 0.0465(7) 0.1124(9) 0.5284(4) 0.032(2) Uani 0.747(2) 1 d . U P A 1
C12A C 0.0756(5) 0.2302(7) 0.5163(2) 0.0288(17) Uani 0.747(2) 1 d . U P A 1
C13A C 0.0413(6) 0.3562(8) 0.5239(3) 0.0323(19) Uani 0.747(2) 1 d . U P A 1
C14A C 0.1010(5) 0.4522(7) 0.5360(2) 0.0330(15) Uani 0.747(2) 1 d . U P A 1
C15A C 0.0934(5) 0.5493(7) 0.5656(3) 0.0366(15) Uani 0.747(2) 1 d . U P A 1
C16A C 0.1567(4) 0.5836(6) 0.5970(2) 0.0327(5) Uani 0.747(2) 1 d . U P A 1
C17A C 0.2203(9) 0.521(3) 0.5969(8) 0.034(3) Uani 0.747(2) 1 d . U P A 1
C18A C 0.2693(3) 0.4775(6) 0.63717(19) 0.0320(13) Uani 0.747(2) 1 d . U P A 1
C19A C 0.3056(4) 0.3496(6) 0.6319(2) 0.0327(5) Uani 0.747(2) 1 d . U P A 1
C20A C 0.3148(9) 0.2514(18) 0.6608(4) 0.032(2) Uani 0.747(2) 1 d . U P A 1
C21A C 0.2985(4) 0.1152(7) 0.6510(2) 0.0339(15) Uani 0.747(2) 1 d . U P A 1
C22A C 0.2634(4) 0.0548(8) 0.6821(2) 0.0332(15) Uani 0.747(2) 1 d . U P A 1
C23A C 0.2058(7) -0.0399(7) 0.6707(2) 0.0343(16) Uani 0.747(2) 1 d . U P A 1
C24A C 0.1834(4) -0.0753(6) 0.6267(2) 0.0327(5) Uani 0.747(2) 1 d . U P A 1
C25A C 0.1022(5) -0.0960(6) 0.6183(2) 0.0340(15) Uani 0.747(2) 1 d . U P A 1
C26A C 0.0592(5) -0.0549(6) 0.5808(2) 0.0327(5) Uani 0.747(2) 1 d . U P A 1
C27A C -0.0121(5) 0.0113(8) 0.5790(2) 0.0325(14) Uani 0.747(2) 1 d . U P A 1
C28A C -0.0192(4) 0.1144(9) 0.5471(3) 0.032(2) Uani 0.747(2) 1 d . U P A 1
C29A C -0.0550(5) 0.2358(8) 0.5535(3) 0.0336(18) Uani 0.747(2) 1 d . U P A 1
C30A C -0.0230(6) 0.3579(9) 0.5413(2) 0.0359(19) Uani 0.747(2) 1 d . U P A 1
C31A C -0.0303(4) 0.4618(8) 0.5728(2) 0.0366(15) Uani 0.747(2) 1 d . U P A 1
C32A C 0.0266(5) 0.5539(7) 0.5841(2) 0.0327(5) Uani 0.747(2) 1 d . U P A 1
C33A C 0.0487(4) 0.5883(5) 0.6280(2) 0.0385(14) Uani 0.747(2) 1 d . U P A 1
C34A C 0.1284(5) 0.6079(6) 0.6361(2) 0.0370(16) Uani 0.747(2) 1 d . U P A 1
C35A C 0.1711(6) 0.5689(7) 0.6736(2) 0.0345(15) Uani 0.747(2) 1 d . U P A 1
C36A C 0.2434(5) 0.5021(8) 0.6746(2) 0.0304(15) Uani 0.747(2) 1 d . U P A 1
C37A C 0.2520(4) 0.4005(8) 0.7071(2) 0.0282(14) Uani 0.747(2) 1 d . U P A 1
C38A C 0.2865(4) 0.2784(8) 0.7013(2) 0.0286(14) Uani 0.747(2) 1 d . U P A 1
C39A C 0.2542(4) 0.1554(8) 0.7135(2) 0.0303(15) Uani 0.747(2) 1 d . U P A 1
C40A C 0.1912(5) 0.1571(8) 0.7313(2) 0.0303(15) Uani 0.747(2) 1 d . U P A 1
C41A C 0.1315(5) 0.0596(8) 0.7191(2) 0.0369(15) Uani 0.747(2) 1 d . U P A 1
C42A C 0.1382(6) -0.0380(8) 0.6894(3) 0.0375(17) Uani 0.747(2) 1 d . U P A 1
C43A C 0.0752(4) -0.0721(5) 0.6574(2) 0.0381(14) Uani 0.747(2) 1 d . U P A 1
C44A C 0.0052(11) -0.013(2) 0.6558(7) 0.037(3) Uani 0.747(2) 1 d . U P A 1
C45A C -0.0376(4) 0.0320(6) 0.6169(2) 0.0327(5) Uani 0.747(2) 1 d . U P A 1
C46A C -0.0749(3) 0.1604(8) 0.6221(2) 0.0370(15) Uani 0.747(2) 1 d . U P A 1
C47A C -0.0824(10) 0.2630(13) 0.5917(6) 0.034(3) Uani 0.747(2) 1 d . U P A 1
C48A C -0.0685(4) 0.3965(8) 0.6039(2) 0.0411(16) Uani 0.747(2) 1 d . U P A 1
C49A C -0.0459(4) 0.4316(7) 0.6459(2) 0.0400(15) Uani 0.747(2) 1 d . U P A 1
C50A C 0.0099(12) 0.528(2) 0.6567(5) 0.035(2) Uani 0.747(2) 1 d . U P A 1
C51A C 0.0580(4) 0.4877(6) 0.69766(19) 0.0366(14) Uani 0.747(2) 1 d . U P A 1
C52A C 0.1349(4) 0.5067(8) 0.7054(3) 0.0324(16) Uani 0.747(2) 1 d . U P A 1
C53A C 0.1845(5) 0.4016(7) 0.7257(2) 0.0272(15) Uani 0.747(2) 1 d . U P A 1
C54A C 0.1556(4) 0.2850(8) 0.7381(2) 0.0292(14) Uani 0.747(2) 1 d . U P A 1
C55A C 0.0763(8) 0.2558(13) 0.7302(5) 0.029(2) Uani 0.747(2) 1 d . U P A 1
C56A C 0.0594(5) 0.1245(8) 0.7178(2) 0.0377(16) Uani 0.747(2) 1 d . U P A 1
C57A C -0.0018(4) 0.0911(7) 0.6873(2) 0.0392(14) Uani 0.747(2) 1 d . U P A 1
C58A C -0.0512(6) 0.1973(12) 0.6669(3) 0.038(2) Uani 0.747(2) 1 d . U P A 1
C59A C -0.0373(6) 0.3318(11) 0.6776(3) 0.038(2) Uani 0.747(2) 1 d . U P A 1
C60A C 0.0266(4) 0.3642(8) 0.7100(2) 0.0348(15) Uani 0.747(2) 1 d . U P A 1
C61A C 0.1693(10) 0.2542(13) 0.4684(6) 0.034(3) Uani 0.747(2) 1 d . U P A 1
H61A H 0.2080 0.3208 0.4642 0.041 Uiso 0.747(2) 1 calc R U P A 1
H61B H 0.1222 0.2713 0.4480 0.041 Uiso 0.747(2) 1 calc R U P A 1
C62A C 0.2257(5) 0.0889(8) 0.4254(2) 0.050(2) Uani 0.747(2) 1 d . . P A 1
H62A H 0.1833 0.0957 0.4018 0.075 Uiso 0.747(2) 1 calc R U P A 1
H62B H 0.2488 0.0002 0.4254 0.075 Uiso 0.747(2) 1 calc R U P A 1
H62C H 0.2633 0.1576 0.4228 0.075 Uiso 0.747(2) 1 calc R U P A 1
C63A C 0.2554(3) 0.0894(6) 0.50182(18) 0.0323(13) Uani 0.747(2) 1 d . U P A 1
H63A H 0.2975 0.1534 0.5004 0.039 Uiso 0.747(2) 1 calc R U P A 1
C64A C 0.2889(4) -0.0487(6) 0.5092(2) 0.0364(14) Uani 0.747(2) 1 d . U P A 1
C65A C 0.2475(4) -0.1646(7) 0.4947(2) 0.0359(15) Uani 0.747(2) 1 d . U P A 1
H65A H 0.1983 -0.1570 0.4783 0.043 Uiso 0.747(2) 1 calc R U P A 1
C66A C 0.2794(5) -0.2905(9) 0.5045(3) 0.0379(18) Uani 0.747(2) 1 d . U P A 1
H66A H 0.2524 -0.3687 0.4940 0.045 Uiso 0.747(2) 1 calc R U P A 1
C67A C 0.3504(4) -0.3020(8) 0.5296(2) 0.0347(15) Uani 0.747(2) 1 d . U P A 1
C68A C 0.3904(4) -0.1865(8) 0.5442(2) 0.0378(17) Uani 0.747(2) 1 d . U P A 1
H68A H 0.4391 -0.1933 0.5613 0.045 Uiso 0.747(2) 1 calc R U P A 1
C69A C 0.3586(5) -0.0607(9) 0.5334(3) 0.042(2) Uani 0.747(2) 1 d . U P A 1
H69A H 0.3862 0.0176 0.5432 0.051 Uiso 0.747(2) 1 calc R U P A 1
C70A C 0.3867(5) -0.4329(11) 0.5423(3) 0.041(2) Uani 0.747(2) 1 d . U P A 1
C71A C 0.3913(4) -0.5365(7) 0.5134(2) 0.0394(15) Uani 0.747(2) 1 d . U P A 1
C72A C 0.4304(3) -0.6528(7) 0.5270(2) 0.0364(14) Uani 0.747(2) 1 d . U P A 1
H72A H 0.4347 -0.7209 0.5071 0.044 Uiso 0.747(2) 1 calc R U P A 1
C73A C 0.4632(4) -0.6722(8) 0.5682(2) 0.0406(17) Uani 0.747(2) 1 d . U P A 1
C74A C 0.4584(3) -0.5701(8) 0.5976(2) 0.0419(16) Uani 0.747(2) 1 d . U P A 1
C75A C 0.4212(3) -0.4524(7) 0.5839(2) 0.0404(16) Uani 0.747(2) 1 d . U P A 1
H75A H 0.4192 -0.3827 0.6036 0.049 Uiso 0.747(2) 1 calc R U P A 1
C76A C 0.5009(4) -0.8020(9) 0.5808(2) 0.0418(18) Uani 0.747(2) 1 d . U P A 1
C77A C 0.5442(4) -0.8673(7) 0.5554(2) 0.0458(17) Uani 0.747(2) 1 d . U P A 1
H77A H 0.5534 -0.8252 0.5306 0.055 Uiso 0.747(2) 1 calc R U P A 1
C78A C 0.5736(4) -0.9921(8) 0.5660(3) 0.0499(19) Uani 0.747(2) 1 d . U P A 1
H78A H 0.6027 -1.0326 0.5477 0.060 Uiso 0.747(2) 1 calc R U P A 1
C79A C 0.5247(5) -0.9974(9) 0.6249(3) 0.057(2) Uani 0.747(2) 1 d . U P A 1
H79A H 0.5183 -1.0414 0.6500 0.068 Uiso 0.747(2) 1 calc R U P A 1
C80A C 0.4918(4) -0.8720(10) 0.6170(3) 0.050(2) Uani 0.747(2) 1 d . U P A 1
H80A H 0.4634 -0.8339 0.6360 0.060 Uiso 0.747(2) 1 calc R U P A 1
C81A C 0.3748(4) -0.5896(7) 0.4396(2) 0.0470(18) Uani 0.747(2) 1 d D U P A 1
H81A H 0.3683 -0.6865 0.4442 0.056 Uiso 0.747(2) 1 calc R U P A 1
H81B H 0.4283 -0.5729 0.4377 0.056 Uiso 0.747(2) 1 calc R U P A 1
C82A C 0.3226(7) -0.5441(8) 0.3991(2) 0.091(3) Uani 0.747(2) 1 d D U P A 1
H82A H 0.3365 -0.5938 0.3753 0.110 Uiso 0.747(2) 1 calc R U P A 1
H82B H 0.2701 -0.5691 0.4009 0.110 Uiso 0.747(2) 1 calc R U P A 1
C83A C 0.3246(7) -0.3973(9) 0.3899(3) 0.101(4) Uani 0.747(2) 1 d D U P A 1
H83A H 0.3768 -0.3730 0.3872 0.122 Uiso 0.747(2) 1 calc R U P A 1
H83B H 0.3124 -0.3476 0.4142 0.122 Uiso 0.747(2) 1 calc R U P A 1
C84A C 0.2711(6) -0.3504(12) 0.3505(3) 0.108(4) Uani 0.747(2) 1 d D U P A 1
H84A H 0.2180 -0.3687 0.3529 0.130 Uiso 0.747(2) 1 calc R U P A 1
H84B H 0.2821 -0.3978 0.3256 0.130 Uiso 0.747(2) 1 calc R U P A 1
C85A C 0.2837(10) -0.1998(13) 0.3467(5) 0.150(6) Uani 0.747(2) 1 d D U P A 1
H85A H 0.3384 -0.1824 0.3488 0.180 Uiso 0.747(2) 1 calc R U P A 1
H85B H 0.2668 -0.1532 0.3702 0.180 Uiso 0.747(2) 1 calc R U P A 1
C86A C 0.2410(10) -0.143(2) 0.3052(6) 0.208(10) Uani 0.747(2) 1 d D U P A 1
H86A H 0.2588 -0.0518 0.3014 0.313 Uiso 0.747(2) 1 calc R U P A 1
H86B H 0.1868 -0.1409 0.3057 0.313 Uiso 0.747(2) 1 calc R U P A 1
H86C H 0.2502 -0.1994 0.2820 0.313 Uiso 0.747(2) 1 calc R U P A 1
C87A C 0.4965(4) -0.4790(10) 0.6664(2) 0.075(3) Uani 0.747(2) 1 d D U P A 1
H87A H 0.4463 -0.4614 0.6736 0.090 Uiso 0.747(2) 1 calc R U P A 1
H87B H 0.5131 -0.3979 0.6531 0.090 Uiso 0.747(2) 1 calc R U P A 1
C88A C 0.5520(5) -0.5144(12) 0.7045(3) 0.109(4) Uani 0.747(2) 1 d D U P A 1
H88A H 0.5559 -0.4391 0.7246 0.131 Uiso 0.747(2) 1 calc R U P A 1
H88B H 0.6022 -0.5268 0.6967 0.131 Uiso 0.747(2) 1 calc R U P A 1
C89A C 0.5312(7) -0.6414(12) 0.7260(3) 0.134(5) Uani 0.747(2) 1 d D U P A 1
H89A H 0.5255 -0.7186 0.7066 0.161 Uiso 0.747(2) 1 calc R U P A 1
H89B H 0.4838 -0.6293 0.7369 0.161 Uiso 0.747(2) 1 calc R U P A 1
C90A C 0.5995(8) -0.6608(12) 0.7621(3) 0.131(5) Uani 0.747(2) 1 d D U P A 1
H90A H 0.6469 -0.6433 0.7516 0.157 Uiso 0.747(2) 1 calc R U P A 1
H90B H 0.5963 -0.5957 0.7847 0.157 Uiso 0.747(2) 1 calc R U P A 1
C91A C 0.6011(11) -0.7999(16) 0.7793(6) 0.174(7) Uani 0.747(2) 1 d D U P A 1
H91A H 0.6056 -0.8655 0.7571 0.209 Uiso 0.747(2) 1 calc R U P A 1
H91B H 0.5537 -0.8184 0.7897 0.209 Uiso 0.747(2) 1 calc R U P A 1
C92A C 0.6693(11) -0.8130(19) 0.8156(6) 0.191(9) Uani 0.747(2) 1 d D U P A 1
H92A H 0.6960 -0.8969 0.8127 0.286 Uiso 0.747(2) 1 calc R U P A 1
H92B H 0.6516 -0.8128 0.8424 0.286 Uiso 0.747(2) 1 calc R U P A 1
H92C H 0.7038 -0.7374 0.8148 0.286 Uiso 0.747(2) 1 calc R U P A 1
O1B O 0.3583(11) 1.0143(19) 0.4723(5) 0.071(5) Uani 0.253(2) 1 d . . P A 2
O2B O 0.4909(13) 1.094(3) 0.6394(7) 0.083(8) Uani 0.253(2) 1 d . . P A 2
N1B N 0.1968(11) 0.394(2) 0.4648(6) 0.060(6) Uani 0.253(2) 1 d . . P A 2
N2B N 0.5695(13) 1.557(3) 0.6022(8) 0.084(8) Uani 0.253(2) 1 d . . P A 2
C1B C 0.2101(13) 0.367(2) 0.5373(7) 0.033(3) Uani 0.253(2) 1 d . U P A 2
C2B C 0.166(2) 0.236(4) 0.5181(13) 0.022(4) Uani 0.253(2) 1 d . U P A 2
C3B C 0.1680(12) 0.1139(18) 0.5362(5) 0.030(3) Uani 0.253(2) 1 d . U P A 2
C4B C 0.2292(10) 0.0830(17) 0.5676(6) 0.032(3) Uani 0.253(2) 1 d . U P A 2
C5B C 0.274(2) 0.175(4) 0.5875(9) 0.034(4) Uani 0.253(2) 1 d . U P A 2
C6B C 0.2662(18) 0.327(4) 0.5762(9) 0.035(4) Uani 0.253(2) 1 d . U P A 2
C7B C 0.2778(11) 0.4175(18) 0.6097(6) 0.036(3) Uani 0.253(2) 1 d . U P A 2
C8B C 0.234(3) 0.514(8) 0.600(3) 0.033(4) Uani 0.253(2) 1 d . U P A 2
C9B C 0.1749(11) 0.4789(17) 0.5567(5) 0.034(3) Uani 0.253(2) 1 d . U P A 2
C10B C 0.0969(13) 0.500(3) 0.5482(8) 0.029(3) Uani 0.253(2) 1 d . U P A 2
C11B C 0.0484(19) 0.400(3) 0.5300(8) 0.028(4) Uani 0.253(2) 1 d . U P A 2
C12B C 0.0681(17) 0.278(3) 0.5180(8) 0.029(4) Uani 0.253(2) 1 d . U P A 2
C13B C 0.036(2) 0.149(3) 0.5249(13) 0.032(4) Uani 0.253(2) 1 d . U P A 2
C14B C 0.0923(17) 0.052(2) 0.5387(8) 0.034(4) Uani 0.253(2) 1 d . U P A 2
C15B C 0.0862(15) -0.045(2) 0.5680(8) 0.039(4) Uani 0.253(2) 1 d . U P A 2
C16B C 0.1509(13) -0.0793(18) 0.5980(7) 0.042(3) Uani 0.253(2) 1 d . U P A 2
C17B C 0.209(3) -0.026(6) 0.598(2) 0.031(5) Uani 0.253(2) 1 d . U P A 2
C18B C 0.2664(11) 0.028(2) 0.6374(6) 0.041(3) Uani 0.253(2) 1 d . U P A 2
C19B C 0.3030(12) 0.146(2) 0.6330(7) 0.036(4) Uani 0.253(2) 1 d . U P A 2
C20B C 0.309(3) 0.258(6) 0.6683(14) 0.034(5) Uani 0.253(2) 1 d . U P A 2
C21B C 0.2979(11) 0.388(2) 0.6506(7) 0.042(3) Uani 0.253(2) 1 d . U P A 2
C22B C 0.2635(13) 0.448(3) 0.6830(9) 0.038(4) Uani 0.253(2) 1 d . U P A 2
C23B C 0.207(2) 0.548(3) 0.6710(8) 0.036(4) Uani 0.253(2) 1 d . U P A 2
C24B C 0.1864(12) 0.5831(18) 0.6270(7) 0.041(3) Uani 0.253(2) 1 d . U P A 2
C25B C 0.1071(15) 0.601(2) 0.6176(8) 0.039(3) Uani 0.253(2) 1 d . U P A 2
C26B C 0.0622(16) 0.5697(19) 0.5807(7) 0.0327(5) Uani 0.253(2) 1 d . U P A 2
C27B C -0.0066(15) 0.510(2) 0.5815(7) 0.0327(5) Uani 0.253(2) 1 d . U P A 2
C28B C -0.0206(18) 0.400(3) 0.5500(9) 0.034(4) Uani 0.253(2) 1 d . U P A 2
C29B C -0.0569(18) 0.286(3) 0.5549(10) 0.034(4) Uani 0.253(2) 1 d . U P A 2
C30B C -0.0342(17) 0.157(3) 0.5443(10) 0.033(4) Uani 0.253(2) 1 d . U P A 2
C31B C -0.0373(14) 0.062(3) 0.5737(8) 0.041(4) Uani 0.253(2) 1 d . U P A 2
C32B C 0.0147(16) -0.040(2) 0.5852(7) 0.0327(5) Uani 0.253(2) 1 d . U P A 2
C33B C 0.0435(13) -0.0766(18) 0.6296(7) 0.042(3) Uani 0.253(2) 1 d . U P A 2
C34B C 0.1261(16) -0.096(2) 0.6342(8) 0.042(4) Uani 0.253(2) 1 d . U P A 2
C35B C 0.1649(18) -0.060(2) 0.6742(9) 0.035(3) Uani 0.253(2) 1 d . U P A 2
C36B C 0.2397(17) -0.002(3) 0.6729(8) 0.030(4) Uani 0.253(2) 1 d . U P A 2
C37B C 0.2508(13) 0.098(3) 0.7050(8) 0.034(3) Uani 0.253(2) 1 d . U P A 2
C38B C 0.2839(13) 0.215(3) 0.7006(7) 0.032(3) Uani 0.253(2) 1 d . U P A 2
C39B C 0.2589(15) 0.343(3) 0.7121(7) 0.033(4) Uani 0.253(2) 1 d . U P A 2
C40B C 0.1945(16) 0.351(3) 0.7316(7) 0.031(4) Uani 0.253(2) 1 d . U P A 2
C41B C 0.1384(15) 0.455(2) 0.7189(7) 0.036(4) Uani 0.253(2) 1 d . U P A 2
C42B C 0.1407(16) 0.547(2) 0.6895(9) 0.035(4) Uani 0.253(2) 1 d . U P A 2
C43B C 0.0763(12) 0.5824(17) 0.6579(6) 0.039(3) Uani 0.253(2) 1 d . U P A 2
C44B C 0.018(4) 0.528(9) 0.663(2) 0.039(5) Uani 0.253(2) 1 d . U P A 2
C45B C -0.0379(12) 0.481(2) 0.6167(7) 0.040(3) Uani 0.253(2) 1 d . U P A 2
C46B C -0.0762(11) 0.354(2) 0.6239(7) 0.038(3) Uani 0.253(2) 1 d . U P A 2
C47B C -0.087(4) 0.238(5) 0.596(2) 0.036(5) Uani 0.253(2) 1 d . U P A 2
C48B C -0.0692(11) 0.111(2) 0.6052(7) 0.038(3) Uani 0.253(2) 1 d . U P A 2
C49B C -0.0496(11) 0.086(2) 0.6475(6) 0.038(3) Uani 0.253(2) 1 d . U P A 2
C50B C 0.015(4) -0.006(7) 0.660(2) 0.037(4) Uani 0.253(2) 1 d . U P A 2
C51B C 0.0540(12) 0.0257(19) 0.6987(6) 0.039(3) Uani 0.253(2) 1 d . U P A 2
C52B C 0.1309(15) 0.002(3) 0.7044(9) 0.036(4) Uani 0.253(2) 1 d . U P A 2
C53B C 0.1795(17) 0.104(3) 0.7258(7) 0.034(4) Uani 0.253(2) 1 d . U P A 2
C54B C 0.1572(15) 0.224(2) 0.7380(6) 0.030(3) Uani 0.253(2) 1 d . U P A 2
C55B C 0.065(3) 0.279(5) 0.7293(17) 0.033(4) Uani 0.253(2) 1 d . U P A 2
C56B C 0.0610(14) 0.386(2) 0.7178(7) 0.035(3) Uani 0.253(2) 1 d . U P A 2
C57B C -0.0016(12) 0.425(2) 0.6868(6) 0.039(3) Uani 0.253(2) 1 d . U P A 2
C58B C -0.053(2) 0.313(4) 0.6678(10) 0.038(4) Uani 0.253(2) 1 d . U P A 2
C59B C -0.038(2) 0.177(4) 0.6789(9) 0.038(4) Uani 0.253(2) 1 d . U P A 2
C60B C 0.0254(14) 0.149(2) 0.7112(8) 0.033(4) Uani 0.253(2) 1 d . U P A 2
C61B C 0.180(3) 0.225(4) 0.4707(16) 0.026(6) Uani 0.253(2) 1 d . U P A 2
H61C H 0.1348 0.1933 0.4510 0.031 Uiso 0.253(2) 1 calc R U P A 2
H61D H 0.2242 0.1690 0.4683 0.031 Uiso 0.253(2) 1 calc R U P A 2
C62B C 0.2255(17) 0.411(2) 0.4251(7) 0.066(8) Uani 0.253(2) 1 d . . P A 2
H62D H 0.2579 0.3356 0.4211 0.099 Uiso 0.253(2) 1 calc R U P A 2
H62E H 0.2548 0.4945 0.4265 0.099 Uiso 0.253(2) 1 calc R U P A 2
H62F H 0.1829 0.4161 0.4016 0.099 Uiso 0.253(2) 1 calc R U P A 2
C63B C 0.2553(14) 0.411(2) 0.5035(7) 0.051(5) Uani 0.253(2) 1 d . U P A 2
H63B H 0.2967 0.3449 0.5028 0.061 Uiso 0.253(2) 1 calc R U P A 2
C64B C 0.2898(13) 0.550(2) 0.5090(7) 0.051(4) Uani 0.253(2) 1 d . U P A 2
C65B C 0.2472(16) 0.664(3) 0.4940(8) 0.051(5) Uani 0.253(2) 1 d . U P A 2
H65B H 0.1983 0.6545 0.4773 0.061 Uiso 0.253(2) 1 calc R U P A 2
C66B C 0.2758(14) 0.785(3) 0.5032(8) 0.049(6) Uani 0.253(2) 1 d . U P A 2
H66B H 0.2463 0.8618 0.4935 0.059 Uiso 0.253(2) 1 calc R U P A 2
C67B C 0.3540(17) 0.805(3) 0.5289(10) 0.061(6) Uani 0.253(2) 1 d . U P A 2
C68B C 0.3884(17) 0.680(3) 0.5426(9) 0.058(6) Uani 0.253(2) 1 d . U P A 2
H68B H 0.4355 0.6864 0.5613 0.070 Uiso 0.253(2) 1 calc R U P A 2
C69B C 0.3639(19) 0.558(4) 0.5328(11) 0.051(7) Uani 0.253(2) 1 d . U P A 2
H69B H 0.3937 0.4804 0.5411 0.062 Uiso 0.253(2) 1 calc R U P A 2
C70B C 0.3855(16) 0.928(3) 0.5407(12) 0.056(6) Uani 0.253(2) 1 d . U P A 2
C71B C 0.3933(14) 1.038(2) 0.5155(8) 0.059(5) Uani 0.253(2) 1 d . U P A 2
C72B C 0.4344(14) 1.151(3) 0.5277(8) 0.062(5) Uani 0.253(2) 1 d . U P A 2
H72B H 0.4406 1.2177 0.5079 0.074 Uiso 0.253(2) 1 calc R U P A 2
C73B C 0.4668(16) 1.165(3) 0.5697(10) 0.061(5) Uani 0.253(2) 1 d . U P A 2
C74B C 0.4575(15) 1.071(3) 0.5979(10) 0.061(5) Uani 0.253(2) 1 d . U P A 2
C75B C 0.4209(13) 0.952(2) 0.5839(9) 0.061(5) Uani 0.253(2) 1 d . U P A 2
H75B H 0.4192 0.8829 0.6038 0.073 Uiso 0.253(2) 1 calc R U P A 2
C76B C 0.5000(16) 1.303(3) 0.5810(9) 0.058(5) Uani 0.253(2) 1 d . U P A 2
C77B C 0.5484(13) 1.366(3) 0.5575(9) 0.063(6) Uani 0.253(2) 1 d . U P A 2
H77B H 0.5611 1.3202 0.5341 0.075 Uiso 0.253(2) 1 calc R U P A 2
C78B C 0.5778(17) 1.490(3) 0.5670(11) 0.079(7) Uani 0.253(2) 1 d . U P A 2
H78B H 0.6053 1.5313 0.5481 0.095 Uiso 0.253(2) 1 calc R U P A 2
C79B C 0.5254(17) 1.491(4) 0.6254(10) 0.076(7) Uani 0.253(2) 1 d . U P A 2
H79B H 0.5150 1.5353 0.6496 0.092 Uiso 0.253(2) 1 calc R U P A 2
C80B C 0.4959(18) 1.372(4) 0.6178(11) 0.068(6) Uani 0.253(2) 1 d . U P A 2
H80B H 0.4711 1.3308 0.6379 0.082 Uiso 0.253(2) 1 calc R U P A 2
C81B C 0.375(2) 1.089(2) 0.4406(7) 0.093(9) Uani 0.253(2) 1 d D U P A 2
H81C H 0.4285 1.0744 0.4384 0.112 Uiso 0.253(2) 1 calc R U P A 2
H81D H 0.3690 1.1850 0.4471 0.112 Uiso 0.253(2) 1 calc R U P A 2
C82B C 0.325(2) 1.058(2) 0.3984(8) 0.115(9) Uani 0.253(2) 1 d D U P A 2
H82C H 0.2737 1.0917 0.3987 0.137 Uiso 0.253(2) 1 calc R U P A 2
H82D H 0.3452 1.1069 0.3763 0.137 Uiso 0.253(2) 1 calc R U P A 2
C83B C 0.320(2) 0.910(2) 0.3866(8) 0.127(9) Uani 0.253(2) 1 d D U P A 2
H83C H 0.3012 0.8588 0.4088 0.152 Uiso 0.253(2) 1 calc R U P A 2
H83D H 0.3704 0.8757 0.3845 0.152 Uiso 0.253(2) 1 calc R U P A 2
C84B C 0.266(2) 0.888(3) 0.3446(9) 0.124(9) Uani 0.253(2) 1 d D U P A 2
H84C H 0.2137 0.9120 0.3479 0.149 Uiso 0.253(2) 1 calc R U P A 2
H84D H 0.2803 0.9488 0.3234 0.149 Uiso 0.253(2) 1 calc R U P A 2
C85B C 0.266(2) 0.744(3) 0.3288(7) 0.103(7) Uani 0.253(2) 1 d D U P A 2
H85C H 0.2459 0.6840 0.3484 0.124 Uiso 0.253(2) 1 calc R U P A 2
H85D H 0.3186 0.7164 0.3283 0.124 Uiso 0.253(2) 1 calc R U P A 2
C86B C 0.2184(19) 0.727(4) 0.2847(8) 0.115(12) Uani 0.253(2) 1 d D U P A 2
H86D H 0.2425 0.7744 0.2644 0.173 Uiso 0.253(2) 1 calc R U P A 2
H86E H 0.1677 0.7629 0.2842 0.173 Uiso 0.253(2) 1 calc R U P A 2
H86F H 0.2147 0.6313 0.2775 0.173 Uiso 0.253(2) 1 calc R U P A 2
C87B C 0.4940(13) 0.964(3) 0.6645(6) 0.101(9) Uani 0.253(2) 1 d D U P A 2
H87C H 0.5090 0.8880 0.6484 0.121 Uiso 0.253(2) 1 calc R U P A 2
H87D H 0.4443 0.9445 0.6721 0.121 Uiso 0.253(2) 1 calc R U P A 2
C88B C 0.5534(14) 0.991(3) 0.7035(7) 0.110(9) Uani 0.253(2) 1 d D U P A 2
H88C H 0.6042 0.9940 0.6959 0.131 Uiso 0.253(2) 1 calc R U P A 2
H88D H 0.5529 0.9182 0.7241 0.131 Uiso 0.253(2) 1 calc R U P A 2
C89B C 0.5373(16) 1.125(3) 0.7232(7) 0.125(9) Uani 0.253(2) 1 d D U P A 2
H89C H 0.4932 1.1150 0.7372 0.149 Uiso 0.253(2) 1 calc R U P A 2
H89D H 0.5253 1.1936 0.7011 0.149 Uiso 0.253(2) 1 calc R U P A 2
C90B C 0.6065(15) 1.167(3) 0.7551(8) 0.122(9) Uani 0.253(2) 1 d D U P A 2
H90C H 0.6276 1.0891 0.7720 0.146 Uiso 0.253(2) 1 calc R U P A 2
H90D H 0.6459 1.2022 0.7403 0.146 Uiso 0.253(2) 1 calc R U P A 2
C91B C 0.5843(18) 1.275(4) 0.7838(9) 0.103(7) Uani 0.253(2) 1 d D U P A 2
H91C H 0.5513 1.2365 0.8020 0.124 Uiso 0.253(2) 1 calc R U P A 2
H91D H 0.5558 1.3472 0.7667 0.124 Uiso 0.253(2) 1 calc R U P A 2
C92B C 0.656(2) 1.334(5) 0.8110(14) 0.161(16) Uani 0.253(2) 1 d D U P A 2
H92D H 0.7007 1.2955 0.8025 0.241 Uiso 0.253(2) 1 calc R U P A 2
H92E H 0.6563 1.3128 0.8405 0.241 Uiso 0.253(2) 1 calc R U P A 2
H92F H 0.6563 1.4315 0.8074 0.241 Uiso 0.253(2) 1 calc R U P A 2

loop_
_atom_site_aniso_label
_atom_site_aniso_U_11
_atom_site_aniso_U_22
_atom_site_aniso_U_33
_atom_site_aniso_U_23
_atom_site_aniso_U_13
_atom_site_aniso_U_12
O1A 0.073(4) 0.046(3) 0.043(3) -0.019(2) 0.018(3) 0.015(3)
O2A 0.032(3) 0.083(4) 0.045(3) -0.037(3) 0.005(2) 0.004(3)
N1A 0.048(3) 0.039(3) 0.029(3) -0.015(2) 0.011(2) -0.016(3)
N2A 0.042(3) 0.059(4) 0.069(4) -0.015(4) 0.009(3) -0.004(3)
C1A 0.035(3) 0.019(3) 0.025(3) -0.005(2) 0.006(2) -0.007(2)
C2A 0.042(5) 0.017(4) 0.016(3) 0.005(3) -0.005(3) 0.006(3)
C3A 0.052(4) 0.015(3) 0.024(3) 0.004(2) 0.012(3) -0.001(3)
C4A 0.049(3) 0.013(2) 0.031(3) -0.002(2) 0.012(2) -0.017(2)
C5A 0.028(4) 0.032(4) 0.030(4) -0.005(3) 0.007(3) -0.012(3)
C6A 0.035(4) 0.029(3) 0.025(4) -0.001(4) 0.012(4) -0.001(3)
C7A 0.0412(13) 0.0149(9) 0.0398(12) -0.0037(8) 0.0019(10) -0.0025(9)
C8A 0.038(5) 0.011(4) 0.034(4) 0.002(3) 0.008(4) 0.009(3)
C9A 0.041(3) 0.014(2) 0.027(3) -0.009(2) 0.005(2) 0.001(2)
C10A 0.042(3) 0.014(3) 0.027(4) -0.013(3) 0.001(3) 0.000(3)
C11A 0.036(4) 0.033(5) 0.023(4) -0.015(4) -0.006(3) -0.002(4)
C12A 0.043(4) 0.028(4) 0.011(2) -0.008(3) -0.006(2) 0.003(3)
C13A 0.049(4) 0.026(4) 0.016(3) 0.000(3) -0.010(3) 0.010(4)
C14A 0.063(4) 0.015(3) 0.019(3) 0.007(2) 0.002(3) 0.006(3)
C15A 0.070(4) 0.007(3) 0.030(3) 0.006(2) 0.002(3) 0.007(3)
C16A 0.0412(13) 0.0149(9) 0.0398(12) -0.0037(8) 0.0019(10) -0.0025(9)
C17A 0.050(7) 0.017(4) 0.033(4) 0.003(3) 0.004(5) -0.018(5)
C18A 0.038(3) 0.017(3) 0.040(3) -0.011(2) 0.007(3) -0.020(2)
C19A 0.0412(13) 0.0149(9) 0.0398(12) -0.0037(8) 0.0019(10) -0.0025(9)
C20A 0.020(3) 0.043(4) 0.029(5) -0.013(4) -0.004(3) -0.002(3)
C21A 0.030(3) 0.037(3) 0.030(3) 0.001(3) -0.008(3) 0.007(3)
C22A 0.040(3) 0.024(3) 0.028(3) -0.003(3) -0.013(3) 0.016(3)
C23A 0.049(4) 0.015(3) 0.035(3) 0.015(2) -0.001(4) 0.010(3)
C24A 0.0412(13) 0.0149(9) 0.0398(12) -0.0037(8) 0.0019(10) -0.0025(9)
C25A 0.051(4) 0.005(2) 0.044(4) -0.006(3) 0.006(3) -0.006(3)
C26A 0.0412(13) 0.0149(9) 0.0398(12) -0.0037(8) 0.0019(10) -0.0025(9)
C27A 0.033(4) 0.020(3) 0.042(3) -0.015(3) 0.003(3) -0.015(3)
C28A 0.021(3) 0.041(5) 0.030(3) -0.020(4) -0.010(3) -0.001(3)
C29A 0.028(3) 0.037(4) 0.028(3) -0.014(4) -0.015(2) 0.002(4)
C30A 0.044(4) 0.034(4) 0.022(4) 0.003(3) -0.017(3) 0.016(4)
C31A 0.043(3) 0.029(3) 0.032(3) 0.002(3) -0.008(3) 0.022(3)
C32A 0.0412(13) 0.0149(9) 0.0398(12) -0.0037(8) 0.0019(10) -0.0025(9)
C33A 0.059(4) 0.010(2) 0.045(3) -0.004(2) 0.002(3) 0.014(2)
C34A 0.065(4) 0.005(2) 0.041(3) -0.005(3) 0.007(3) -0.002(3)
C35A 0.050(4) 0.018(3) 0.036(3) -0.014(3) 0.009(3) -0.007(3)
C36A 0.044(4) 0.014(3) 0.031(3) -0.010(3) 0.000(3) -0.017(3)
C37A 0.033(3) 0.019(3) 0.027(3) -0.009(3) -0.008(2) -0.009(3)
C38A 0.026(3) 0.027(3) 0.026(3) -0.010(3) -0.013(2) -0.001(3)
C39A 0.038(3) 0.025(3) 0.020(3) 0.001(3) -0.013(3) 0.007(3)
C40A 0.050(4) 0.022(3) 0.014(3) 0.002(3) -0.007(3) 0.002(3)
C41A 0.063(4) 0.026(3) 0.019(3) 0.009(3) 0.000(3) -0.005(3)
C42A 0.068(4) 0.015(3) 0.029(4) 0.009(3) 0.006(3) 0.003(3)
C43A 0.064(4) 0.010(2) 0.040(3) 0.008(2) 0.009(3) -0.015(3)
C44A 0.047(6) 0.023(4) 0.044(6) -0.004(4) 0.011(4) -0.025(4)
C45A 0.0412(13) 0.0149(9) 0.0398(12) -0.0037(8) 0.0019(10) -0.0025(9)
C46A 0.019(3) 0.046(4) 0.045(4) -0.015(3) 0.004(3) -0.008(3)
C47A 0.021(4) 0.039(6) 0.037(5) -0.001(4) -0.008(3) 0.000(4)
C48A 0.029(3) 0.045(4) 0.045(4) -0.004(3) -0.004(3) 0.017(3)
C49A 0.037(3) 0.042(3) 0.039(3) -0.013(3) 0.002(3) 0.018(3)
C50A 0.048(6) 0.023(3) 0.031(6) -0.006(4) 0.001(4) 0.020(4)
C51A 0.054(3) 0.023(3) 0.032(3) -0.014(2) 0.005(3) 0.005(3)
C52A 0.054(4) 0.014(3) 0.026(4) -0.007(3) -0.002(3) -0.001(3)
C53A 0.041(4) 0.021(3) 0.015(3) -0.006(3) -0.005(3) 0.000(3)
C54A 0.047(3) 0.027(3) 0.010(2) -0.004(3) -0.004(2) 0.000(3)
C55A 0.043(5) 0.033(5) 0.013(3) 0.001(3) 0.008(3) 0.005(3)
C56A 0.056(4) 0.037(4) 0.023(3) 0.006(3) 0.014(3) -0.012(4)
C57A 0.050(4) 0.035(3) 0.038(3) -0.002(3) 0.021(3) -0.014(3)
C58A 0.029(4) 0.045(5) 0.044(5) -0.008(4) 0.014(3) -0.006(3)
C59A 0.038(5) 0.042(4) 0.037(5) -0.015(3) 0.012(3) 0.002(3)
C60A 0.040(4) 0.037(4) 0.029(3) -0.010(3) 0.011(3) -0.005(3)
C61A 0.053(6) 0.025(6) 0.023(4) 0.001(4) 0.006(4) 0.006(4)
C62A 0.069(5) 0.052(4) 0.035(3) -0.024(3) 0.023(3) -0.032(4)
C63A 0.036(3) 0.033(3) 0.030(3) -0.017(2) 0.012(2) -0.014(2)
C64A 0.038(3) 0.037(3) 0.038(3) -0.020(3) 0.015(3) -0.014(3)
C65A 0.031(3) 0.038(4) 0.041(4) -0.023(3) 0.012(3) -0.008(3)
C66A 0.034(4) 0.034(4) 0.048(4) -0.024(4) 0.013(3) -0.011(4)
C67A 0.027(3) 0.035(4) 0.046(4) -0.023(3) 0.019(3) -0.008(3)
C68A 0.025(3) 0.042(4) 0.048(4) -0.026(3) 0.010(3) -0.007(3)
C69A 0.039(4) 0.038(4) 0.052(5) -0.031(4) 0.015(4) -0.012(4)
C70A 0.038(5) 0.040(4) 0.050(5) -0.028(4) 0.021(4) -0.015(4)
C71A 0.033(3) 0.044(4) 0.044(4) -0.020(3) 0.014(3) -0.011(3)
C72A 0.028(3) 0.044(4) 0.039(3) -0.024(3) 0.013(3) -0.006(3)
C73A 0.022(3) 0.054(4) 0.047(4) -0.026(3) 0.009(3) -0.005(3)
C74A 0.017(3) 0.062(4) 0.047(4) -0.026(3) 0.007(3) -0.009(3)
C75A 0.026(3) 0.052(4) 0.045(4) -0.030(3) 0.011(3) -0.007(3)
C76A 0.027(3) 0.051(4) 0.048(4) -0.023(3) 0.008(3) -0.012(3)
C77A 0.038(3) 0.044(4) 0.057(4) -0.025(3) 0.013(3) -0.008(3)
C78A 0.033(3) 0.053(4) 0.068(5) -0.022(4) 0.020(3) -0.009(3)
C79A 0.043(4) 0.066(5) 0.059(5) -0.009(4) 0.000(4) -0.008(4)
C80A 0.026(3) 0.073(6) 0.052(5) -0.024(5) 0.009(4) -0.007(4)
C81A 0.054(4) 0.042(4) 0.049(4) -0.028(3) 0.018(3) -0.017(3)
C82A 0.177(9) 0.059(5) 0.044(4) -0.029(4) 0.034(5) -0.026(6)
C83A 0.123(9) 0.108(8) 0.078(7) -0.007(6) 0.030(6) 0.025(7)
C84A 0.080(7) 0.161(10) 0.083(7) 0.028(8) 0.015(6) 0.051(8)
C85A 0.111(10) 0.156(13) 0.170(14) -0.047(12) -0.010(10) 0.043(11)
C86A 0.132(15) 0.24(2) 0.27(2) 0.10(2) 0.099(17) 0.013(16)
C87A 0.041(4) 0.125(8) 0.058(5) -0.066(5) 0.006(4) -0.006(5)
C88A 0.061(5) 0.176(10) 0.079(7) -0.085(7) -0.017(5) 0.034(7)
C89A 0.143(10) 0.163(11) 0.073(7) -0.071(7) -0.039(7) 0.080(9)
C90A 0.160(11) 0.157(11) 0.068(7) -0.041(7) -0.002(7) 0.079(9)
C91A 0.200(15) 0.200(15) 0.111(11) 0.056(12) 0.001(11) -0.001(14)
C92A 0.187(17) 0.192(17) 0.148(14) 0.096(13) -0.090(12) -0.056(14)
O1B 0.089(13) 0.065(11) 0.060(11) 0.017(9) 0.016(10) -0.019(10)
O2B 0.076(14) 0.106(19) 0.069(14) 0.038(14) 0.016(12) 0.001(13)
N1B 0.059(12) 0.081(15) 0.043(10) 0.028(10) 0.021(9) 0.042(11)
N2B 0.053(13) 0.12(2) 0.077(16) 0.040(16) 0.011(12) 0.018(14)
C1B 0.040(7) 0.026(6) 0.035(6) 0.001(6) 0.008(6) 0.008(6)
C2B 0.032(7) 0.021(7) 0.017(7) -0.003(6) 0.012(6) -0.001(6)
C3B 0.040(7) 0.023(6) 0.026(6) -0.005(5) 0.000(6) 0.003(6)
C4B 0.040(6) 0.022(6) 0.037(6) -0.002(5) 0.012(5) 0.012(5)
C5B 0.032(7) 0.032(7) 0.038(8) -0.001(8) 0.006(8) 0.009(6)
C6B 0.039(8) 0.029(7) 0.038(8) 0.001(7) 0.009(7) -0.005(7)
C7B 0.041(6) 0.023(6) 0.046(6) -0.009(6) 0.010(6) -0.016(5)
C8B 0.044(8) 0.018(7) 0.039(8) -0.001(7) 0.008(7) -0.015(7)
C9B 0.052(6) 0.019(5) 0.029(6) 0.003(5) 0.007(5) 0.000(5)
C10B 0.046(6) 0.016(6) 0.024(6) 0.004(6) 0.005(6) 0.005(6)
C11B 0.045(7) 0.023(7) 0.014(6) 0.006(6) 0.002(6) 0.012(7)
C12B 0.044(7) 0.023(7) 0.018(6) 0.000(7) -0.002(6) 0.007(7)
C13B 0.040(8) 0.030(8) 0.020(7) -0.014(7) -0.009(6) -0.002(7)
C14B 0.052(7) 0.020(7) 0.025(7) -0.015(6) -0.002(6) 0.006(7)
C15B 0.059(7) 0.014(6) 0.039(7) -0.007(6) -0.006(6) -0.004(6)
C16B 0.058(6) 0.016(5) 0.047(6) -0.009(5) -0.001(6) 0.004(6)
C17B 0.041(8) 0.014(8) 0.036(8) -0.010(7) 0.002(7) 0.009(7)
C18B 0.041(6) 0.032(6) 0.046(6) 0.002(6) -0.003(6) 0.012(6)
C19B 0.022(6) 0.041(7) 0.041(7) 0.006(7) -0.001(7) 0.004(6)
C20B 0.030(8) 0.034(7) 0.034(8) 0.004(8) -0.008(7) 0.000(7)
C21B 0.033(6) 0.038(7) 0.051(7) -0.011(6) -0.001(6) -0.011(6)
C22B 0.037(7) 0.033(7) 0.040(7) -0.008(7) -0.008(6) -0.012(7)
C23B 0.048(7) 0.019(6) 0.039(6) -0.015(6) -0.001(7) -0.008(6)
C24B 0.046(6) 0.021(5) 0.052(6) -0.004(5) 0.000(6) -0.014(5)
C25B 0.055(7) 0.009(5) 0.048(7) -0.004(6) -0.001(6) -0.004(6)
C26B 0.0412(13) 0.0149(9) 0.0398(12) -0.0037(8) 0.0019(10) -0.0025(9)
C27B 0.0412(13) 0.0149(9) 0.0398(12) -0.0037(8) 0.0019(10) -0.0025(9)
C28B 0.039(6) 0.027(7) 0.029(7) -0.003(6) -0.013(6) 0.006(7)
C29B 0.028(6) 0.037(7) 0.030(6) -0.008(7) -0.016(6) 0.008(7)
C30B 0.033(8) 0.029(8) 0.030(7) -0.016(7) -0.014(7) -0.009(7)
C31B 0.040(7) 0.038(7) 0.041(7) -0.006(7) -0.009(7) -0.013(6)
C32B 0.0412(13) 0.0149(9) 0.0398(12) -0.0037(8) 0.0019(10) -0.0025(9)
C33B 0.054(6) 0.017(5) 0.051(6) 0.004(5) 0.002(6) -0.008(5)
C34B 0.060(7) 0.016(6) 0.048(7) 0.006(6) 0.001(6) 0.001(6)
C35B 0.049(7) 0.013(6) 0.042(7) 0.014(6) 0.006(7) 0.008(6)
C36B 0.037(7) 0.019(7) 0.033(7) 0.009(6) 0.002(7) 0.020(6)
C37B 0.038(6) 0.026(7) 0.031(7) 0.001(6) -0.008(6) 0.012(6)
C38B 0.028(6) 0.033(7) 0.027(6) 0.000(7) -0.014(5) 0.004(7)
C39B 0.038(6) 0.028(7) 0.025(6) -0.004(7) -0.013(6) -0.002(7)
C40B 0.042(7) 0.027(7) 0.018(6) 0.001(6) -0.012(6) -0.006(7)
C41B 0.057(7) 0.025(7) 0.021(7) -0.010(6) -0.005(6) 0.006(7)
C42B 0.053(7) 0.018(6) 0.030(7) -0.011(6) 0.002(7) -0.002(6)
C43B 0.055(6) 0.018(5) 0.040(6) -0.013(5) 0.001(6) 0.005(5)
C44B 0.049(8) 0.029(7) 0.039(8) -0.009(8) 0.005(7) 0.011(7)
C45B 0.045(6) 0.032(6) 0.043(6) -0.002(6) 0.003(6) 0.009(6)
C46B 0.028(6) 0.045(7) 0.040(7) -0.001(6) 0.003(6) 0.004(6)
C47B 0.026(7) 0.041(8) 0.038(8) -0.011(8) -0.003(7) 0.002(8)
C48B 0.030(6) 0.037(7) 0.044(7) -0.017(6) -0.001(6) -0.021(6)
C49B 0.038(6) 0.035(6) 0.043(6) -0.009(6) 0.014(6) -0.016(6)
C50B 0.050(8) 0.026(8) 0.038(8) 0.001(7) 0.010(7) -0.013(8)
C51B 0.053(6) 0.031(6) 0.032(6) 0.007(5) 0.009(6) -0.008(6)
C52B 0.056(7) 0.020(7) 0.030(7) 0.014(6) 0.001(7) 0.000(7)
C53B 0.053(7) 0.023(7) 0.021(6) 0.003(6) -0.007(6) 0.001(7)
C54B 0.050(7) 0.025(7) 0.009(5) 0.001(7) -0.007(5) -0.003(7)
C55B 0.049(8) 0.034(8) 0.016(7) -0.005(7) 0.002(7) -0.007(7)
C56B 0.049(7) 0.032(7) 0.024(6) -0.009(6) 0.006(6) 0.002(6)
C57B 0.049(7) 0.035(6) 0.033(6) -0.012(6) 0.006(6) 0.008(6)
C58B 0.037(8) 0.043(8) 0.036(8) -0.011(7) 0.009(7) 0.000(7)
C59B 0.039(8) 0.040(8) 0.037(8) -0.005(7) 0.012(7) -0.008(7)
C60B 0.043(7) 0.032(7) 0.026(7) -0.002(6) 0.011(6) -0.009(7)
C61B 0.039(10) 0.015(11) 0.020(8) 0.004(9) -0.005(8) -0.006(9)
C62B 0.10(2) 0.049(13) 0.045(12) 0.023(11) 0.010(13) 0.040(14)
C63B 0.058(10) 0.036(9) 0.057(10) 0.013(8) 0.007(9) 0.010(8)
C64B 0.062(10) 0.050(9) 0.048(9) 0.025(8) 0.027(8) 0.013(8)
C65B 0.055(11) 0.050(11) 0.051(11) 0.024(10) 0.019(9) 0.026(10)
C66B 0.035(10) 0.056(12) 0.058(11) 0.034(11) 0.015(9) 0.032(11)
C67B 0.048(10) 0.067(12) 0.068(11) 0.043(10) 0.012(9) 0.020(11)
C68B 0.048(11) 0.068(14) 0.058(11) 0.036(11) 0.009(10) 0.027(11)
C69B 0.052(13) 0.055(13) 0.052(13) 0.029(11) 0.019(10) 0.022(12)
C70B 0.046(11) 0.057(11) 0.074(11) 0.045(10) 0.035(10) 0.024(10)
C71B 0.054(11) 0.052(11) 0.078(12) 0.034(10) 0.029(10) 0.016(9)
C72B 0.056(11) 0.054(11) 0.078(12) 0.041(10) 0.019(10) 0.022(9)
C73B 0.051(10) 0.060(11) 0.077(12) 0.033(10) 0.021(10) 0.017(10)
C74B 0.048(11) 0.053(11) 0.084(13) 0.035(11) 0.020(10) 0.020(9)
C75B 0.046(10) 0.055(11) 0.089(12) 0.045(10) 0.032(10) 0.020(9)
C76B 0.049(10) 0.063(11) 0.069(11) 0.031(10) 0.027(10) 0.018(10)
C77B 0.048(10) 0.057(11) 0.092(13) 0.034(11) 0.036(10) 0.023(9)
C78B 0.079(15) 0.060(13) 0.107(17) 0.045(13) 0.038(14) 0.032(12)
C79B 0.054(14) 0.108(19) 0.065(14) 0.009(15) 0.005(12) 0.016(14)
C80B 0.051(12) 0.092(15) 0.065(13) 0.026(13) 0.018(12) 0.008(12)
C81B 0.17(2) 0.052(14) 0.067(14) 0.024(12) 0.042(16) 0.013(16)
C82B 0.20(2) 0.084(15) 0.070(14) 0.010(13) 0.050(16) 0.009(17)
C83B 0.18(2) 0.118(17) 0.090(15) 0.007(15) 0.059(16) -0.011(18)
C84B 0.16(2) 0.143(18) 0.082(14) 0.012(15) 0.061(15) -0.026(17)
C85B 0.148(16) 0.129(16) 0.055(9) 0.012(11) 0.078(10) -0.016(13)
C86B 0.11(2) 0.15(3) 0.11(2) -0.05(2) 0.07(2) -0.02(2)
C87B 0.047(12) 0.19(2) 0.072(15) 0.086(16) 0.023(11) 0.021(15)
C88B 0.068(14) 0.18(2) 0.078(14) 0.077(16) 0.015(12) 0.000(16)
C89B 0.120(17) 0.18(2) 0.075(14) 0.086(15) 0.012(13) -0.025(17)
C90B 0.152(18) 0.167(19) 0.055(13) 0.047(14) 0.042(13) -0.009(17)
C91B 0.148(16) 0.129(16) 0.055(9) 0.012(11) 0.078(10) -0.016(13)
C92B 0.23(4) 0.12(3) 0.12(3) -0.06(2) 0.01(3) 0.02(3)

loop_
_atom_type_symbol
_atom_type_description
_atom_type_scat_dispersion_real
_atom_type_scat_dispersion_imag
_atom_type_scat_source
C C 0.0080 0.0038 'International Tables Vol C Tables 4.2.6.8 and 6.1.1.4'
H H 0.0000 0.0000 'International Tables Vol C Tables 4.2.6.8 and 6.1.1.4'
N N 0.0145 0.0076 'International Tables Vol C Tables 4.2.6.8 and 6.1.1.4'
O O 0.0240 0.0138 'International Tables Vol C Tables 4.2.6.8 and 6.1.1.4'

loop_
_geom_angle_atom_site_label_1
_geom_angle_atom_site_label_2
_geom_angle_atom_site_label_3
_geom_angle
C71A O1A C81A 119.3(5)
C74A O2A C87A 115.9(7)
C63A N1A C62A 114.0(6)
C63A N1A C61A 104.6(7)
C62A N1A C61A 111.3(9)
C78A N2A C79A 114.8(7)
C6A C1A C9A 101.5(6)
C6A C1A C63A 110.7(7)
C9A C1A C63A 112.7(4)
C6A C1A C2A 115.6(8)
C9A C1A C2A 114.2(7)
C63A C1A C2A 102.6(7)
C12A C2A C3A 103.6(10)
C12A C2A C61A 112.0(10)
C3A C2A C61A 113.9(9)
C12A C2A C1A 113.0(9)
C3A C2A C1A 111.0(8)
C61A C2A C1A 103.7(9)
C4A C3A C14A 120.5(6)
C4A C3A C2A 125.5(7)
C14A C3A C2A 107.7(8)
C3A C4A C5A 122.0(6)
C3A C4A C17A 115.4(8)
C5A C4A C17A 109.6(9)
C6A C5A C19A 121.7(8)
C6A C5A C4A 119.1(7)
C19A C5A C4A 108.6(7)
C5A C6A C7A 117.7(7)
C5A C6A C1A 125.0(9)
C7A C6A C1A 109.6(9)
C8A C7A C21A 120.7(10)
C8A C7A C6A 107.8(10)
C21A C7A C6A 121.9(7)
C7A C8A C24A 119.6(15)
C7A C8A C9A 110.7(10)
C24A C8A C9A 118.3(12)
C10A C9A C8A 120.4(8)
C10A C9A C1A 124.9(6)
C8A C9A C1A 107.8(7)
C9A C10A C26A 122.0(7)
C9A C10A C11A 119.1(8)
C26A C10A C11A 106.5(8)
C12A C11A C28A 120.0(8)
C12A C11A C10A 120.9(9)
C28A C11A C10A 107.7(9)
C11A C12A C13A 120.0(9)
C11A C12A C2A 126.0(8)
C13A C12A C2A 108.0(8)
C30A C13A C14A 121.4(8)
C30A C13A C12A 119.9(8)
C14A C13A C12A 107.8(8)
C15A C14A C3A 121.0(7)
C15A C14A C13A 119.4(8)
C3A C14A C13A 108.8(7)
C14A C15A C16A 119.8(8)
C14A C15A C32A 120.4(7)
C16A C15A C32A 108.3(8)
C17A C16A C15A 117.9(12)
C17A C16A C34A 121.6(12)
C15A C16A C34A 107.4(7)
C16A C17A C4A 125.4(14)
C16A C17A C18A 120.8(19)
C4A C17A C18A 104.4(14)
C36A C18A C19A 118.9(7)
C36A C18A C17A 118.0(11)
C19A C18A C17A 110.7(11)
C20A C19A C5A 118.2(8)
C20A C19A C18A 123.8(8)
C5A C19A C18A 106.6(6)
C19A C20A C21A 123.4(10)
C19A C20A C38A 117.1(12)
C21A C20A C38A 106.0(12)
C7A C21A C22A 120.8(7)
C7A C21A C20A 117.0(8)
C22A C21A C20A 110.5(8)
C23A C22A C21A 120.3(7)
C23A C22A C39A 118.3(7)
C21A C22A C39A 108.9(7)
C22A C23A C42A 121.1(7)
C22A C23A C24A 118.7(8)
C42A C23A C24A 108.1(9)
C8A C24A C25A 120.1(9)
C8A C24A C23A 119.9(10)
C25A C24A C23A 107.8(7)
C26A C25A C24A 120.4(7)
C26A C25A C43A 119.7(8)
C24A C25A C43A 107.4(6)
C25A C26A C27A 121.8(8)
C25A C26A C10A 118.7(8)
C27A C26A C10A 108.4(6)
C45A C27A C26A 117.7(8)
C45A C27A C28A 121.3(8)
C26A C27A C28A 108.5(6)
C29A C28A C11A 120.9(9)
C29A C28A C27A 119.4(8)
C11A C28A C27A 108.9(7)
C28A C29A C30A 118.4(9)
C28A C29A C47A 121.8(10)
C30A C29A C47A 107.1(8)
C13A C30A C29A 120.8(7)
C13A C30A C31A 118.7(8)
C29A C30A C31A 108.5(8)
C32A C31A C48A 122.0(7)
C32A C31A C30A 119.9(7)
C48A C31A C30A 105.9(7)
C31A C32A C15A 120.3(6)
C31A C32A C33A 118.6(8)
C15A C32A C33A 108.5(8)
C50A C33A C34A 123.1(9)
C50A C33A C32A 118.2(10)
C34A C33A C32A 107.4(7)
C35A C34A C33A 120.3(8)
C35A C34A C16A 119.5(8)
C33A C34A C16A 108.4(6)
C34A C35A C52A 120.0(9)
C34A C35A C36A 120.2(8)
C52A C35A C36A 107.6(6)
C18A C36A C37A 120.0(8)
C18A C36A C35A 119.9(8)
C37A C36A C35A 108.2(6)
C38A C37A C53A 119.2(7)
C38A C37A C36A 120.3(7)
C53A C37A C36A 108.1(7)
C37A C38A C39A 119.8(7)
C37A C38A C20A 119.9(9)
C39A C38A C20A 107.5(9)
C40A C39A C38A 120.8(7)
C40A C39A C22A 120.9(7)
C38A C39A C22A 107.0(7)
C39A C40A C41A 120.4(7)
C39A C40A C54A 119.6(7)
C41A C40A C54A 107.8(7)
C42A C41A C56A 119.2(8)
C42A C41A C40A 120.4(8)
C56A C41A C40A 108.8(7)
C41A C42A C43A 120.8(9)
C41A C42A C23A 118.9(8)
C43A C42A C23A 107.8(9)
C44A C43A C42A 121.3(11)
C44A C43A C25A 118.9(11)
C42A C43A C25A 109.0(8)
C43A C44A C45A 120.5(19)
C43A C44A C57A 117.8(12)
C45A C44A C57A 106.7(17)
C27A C45A C44A 121.3(12)
C27A C45A C46A 117.3(7)
C44A C45A C46A 110.9(11)
C47A C46A C45A 122.5(10)
C47A C46A C58A 118.6(10)
C45A C46A C58A 105.9(7)
C48A C47A C46A 120.1(14)
C48A C47A C29A 110.6(10)
C46A C47A C29A 117.5(13)
C49A C48A C47A 121.5(10)
C49A C48A C31A 118.1(7)
C47A C48A C31A 107.9(9)
C48A C49A C50A 119.3(11)
C48A C49A C59A 120.4(7)
C50A C49A C59A 109.0(9)
C33A C50A C49A 123.8(13)
C33A C50A C51A 115.3(15)
C49A C50A C51A 108.0(16)
C52A C51A C60A 120.0(7)
C52A C51A C50A 121.5(12)
C60A C51A C50A 106.5(11)
C51A C52A C35A 119.7(8)
C51A C52A C53A 119.8(8)
C35A C52A C53A 108.1(7)
C54A C53A C37A 120.6(7)
C54A C53A C52A 120.9(7)
C37A C53A C52A 108.0(7)
C53A C54A C55A 122.8(8)
C53A C54A C40A 120.0(7)
C55A C54A C40A 104.1(8)
C56A C55A C54A 113.7(9)
C56A C55A C60A 118.8(11)
C54A C55A C60A 115.5(11)
C57A C56A C55A 122.6(9)
C57A C56A C41A 120.3(7)
C55A C56A C41A 105.6(8)
C56A C57A C58A 119.2(7)
C56A C57A C44A 120.5(10)
C58A C57A C44A 108.6(11)
C59A C58A C57A 121.2(8)
C59A C58A C46A 119.3(9)
C57A C58A C46A 107.8(8)
C58A C59A C49A 120.1(8)
C58A C59A C60A 118.6(9)
C49A C59A C60A 109.7(8)
C59A C60A C51A 106.8(8)
C59A C60A C55A 119.6(9)
C51A C60A C55A 120.9(9)
C2A C61A N1A 101.5(9)
N1A C63A C64A 117.0(5)
N1A C63A C1A 102.4(5)
C64A C63A C1A 113.2(5)
C69A C64A C65A 119.7(7)
C69A C64A C63A 118.2(6)
C65A C64A C63A 121.8(6)
C66A C65A C64A 119.6(7)
C67A C66A C65A 120.3(7)
C66A C67A C68A 119.5(9)
C66A C67A C70A 123.1(7)
C68A C67A C70A 117.4(8)
C67A C68A C69A 119.7(8)
C64A C69A C68A 121.1(7)
C75A C70A C71A 118.2(9)
C75A C70A C67A 119.1(7)
C71A C70A C67A 122.5(9)
O1A C71A C72A 124.6(5)
O1A C71A C70A 115.9(7)
C72A C71A C70A 119.5(7)
C73A C72A C71A 122.0(6)
C72A C73A C74A 119.2(8)
C72A C73A C76A 119.0(6)
C74A C73A C76A 121.8(7)
O2A C74A C75A 123.8(6)
O2A C74A C73A 117.2(7)
C75A C74A C73A 119.0(7)
C74A C75A C70A 122.1(7)
C77A C76A C80A 115.2(8)
C77A C76A C73A 121.4(8)
C80A C76A C73A 123.2(7)
C78A C77A C76A 120.5(8)
N2A C78A C77A 125.0(7)
N2A C79A C80A 125.0(9)
C79A C80A C76A 119.6(8)
O1A C81A C82A 106.8(6)
C83A C82A C81A 115.3(7)
C82A C83A C84A 115.6(9)
C83A C84A C85A 106.9(9)
C84A C85A C86A 112.3(11)
O2A C87A C88A 106.6(7)
C87A C88A C89A 113.4(8)
C88A C89A C90A 102.9(9)
C91A C90A C89A 110.9(10)
C90A C91A C92A 108.8(11)
C81B O1B C71B 122.2(19)
C74B O2B C87B 110(2)
C62B N1B C63B 114(2)
C62B N1B C61B 108(2)
C63B N1B C61B 97.6(19)
C78B N2B C79B 113(3)
C9B C1B C6B 97(2)
C9B C1B C63B 114.0(17)
C6B C1B C63B 108(2)
C9B C1B C2B 124(2)
C6B C1B C2B 109(2)
C63B C1B C2B 104(2)
C3B C2B C1B 127(3)
C3B C2B C61B 111(3)
C1B C2B C61B 106(3)
C3B C2B C12B 99(3)
C1B C2B C12B 103(2)
C61B C2B C12B 110(3)
C2B C3B C4B 118(2)
C2B C3B C14B 116(2)
C4B C3B C14B 117.9(18)
C5B C4B C3B 122(2)
C5B C4B C17B 112(3)
C3B C4B C17B 112(3)
C4B C5B C19B 115(3)
C4B C5B C6B 124(3)
C19B C5B C6B 115(3)
C7B C6B C1B 117(3)
C7B C6B C5B 117(2)
C1B C6B C5B 118(3)
C8B C7B C21B 118(4)
C8B C7B C6B 108(4)
C21B C7B C6B 127(2)
C7B C8B C24B 127(6)
C7B C8B C9B 109(6)
C24B C8B C9B 105(3)
C10B C9B C1B 122(2)
C10B C9B C8B 127(3)
C1B C9B C8B 106(3)
C11B C10B C9B 120(3)
C11B C10B C26B 109(2)
C9B C10B C26B 118(2)
C12B C11B C10B 127(3)
C12B C11B C28B 114(3)
C10B C11B C28B 109(2)
C11B C12B C13B 129(3)
C11B C12B C2B 121(3)
C13B C12B C2B 102(2)
C14B C13B C12B 112(3)
C14B C13B C30B 121(3)
C12B C13B C30B 114(3)
C15B C14B C13B 124(3)
C15B C14B C3B 121(2)
C13B C14B C3B 108(3)
C14B C15B C16B 119(3)
C14B C15B C32B 114(2)
C16B C15B C32B 114(2)
C17B C16B C34B 119(4)
C17B C16B C15B 121(4)
C34B C16B C15B 106(2)
C16B C17B C18B 128(5)
C16B C17B C4B 128(5)
C18B C17B C4B 94(3)
C19B C18B C36B 122(2)
C19B C18B C17B 118(3)
C36B C18B C17B 109(3)
C18B C19B C5B 101(2)
C18B C19B C20B 120(3)
C5B C19B C20B 122(3)
C38B C20B C21B 126(4)
C38B C20B C19B 112(4)
C21B C20B C19B 112(3)
C38B C20B C39B 45(2)
C21B C20B C39B 81(3)
C19B C20B C39B 146(4)
C7B C21B C20B 126(3)
C7B C21B C22B 124(2)
C20B C21B C22B 97(3)
C39B C22B C23B 125(3)
C39B C22B C21B 105(2)
C23B C22B C21B 118(3)
C22B C23B C42B 119(2)
C22B C23B C24B 119(3)
C42B C23B C24B 109(3)
C25B C24B C23B 108(2)
C25B C24B C8B 126(3)
C23B C24B C8B 113(3)
C26B C25B C24B 125(3)
C26B C25B C43B 119(2)
C24B C25B C43B 108(2)
C25B C26B C27B 118(3)
C25B C26B C10B 118(2)
C27B C26B C10B 107.8(18)
C26B C27B C45B 127(2)
C26B C27B C28B 110(2)
C45B C27B C28B 111(2)
C29B C28B C27B 125(3)
C29B C28B C11B 121(3)
C27B C28B C11B 104(2)
C28B C29B C30B 125(3)
C28B C29B C47B 127(3)
C30B C29B C47B 95(3)
C31B C30B C29B 115(3)
C31B C30B C13B 114(3)
C29B C30B C13B 117(3)
C48B C31B C30B 111(3)
C48B C31B C32B 115(2)
C30B C31B C32B 126(3)
C31B C32B C33B 123(2)
C31B C32B C15B 121(2)
C33B C32B C15B 101(2)
C50B C33B C32B 117(3)
C50B C33B C34B 120(3)
C32B C33B C34B 107(2)
C16B C34B C35B 126(3)
C16B C34B C33B 113(2)
C35B C34B C33B 112(3)
C34B C35B C52B 124(3)
C34B C35B C36B 112(3)
C52B C35B C36B 112(2)
C18B C36B C37B 116(3)
C18B C36B C35B 125(3)
C37B C36B C35B 105(2)
C38B C37B C36B 123(2)
C38B C37B C53B 115(2)
C36B C37B C53B 109(2)
C20B C38B C37B 127(3)
C20B C38B C39B 95(3)
C37B C38B C39B 126(2)
C22B C39B C38B 115(2)
C22B C39B C40B 114(2)
C38B C39B C40B 119(2)
C22B C39B C20B 76(2)
C38B C39B C20B 40(2)
C40B C39B C20B 148(2)
C39B C40B C41B 120(2)
C39B C40B C54B 116(2)
C41B C40B C54B 110(2)
C42B C41B C40B 126(3)
C42B C41B C56B 116(2)
C40B C41B C56B 105(2)
C41B C42B C23B 116(3)
C41B C42B C43B 124(3)
C23B C42B C43B 109(3)
C44B C43B C42B 113(4)
C44B C43B C25B 128(4)
C42B C43B C25B 106(2)
C43B C44B C57B 137(5)
C43B C44B C45B 114(5)
C57B C44B C45B 97(5)
C27B C45B C46B 125(2)
C27B C45B C44B 113(3)
C46B C45B C44B 108(3)
C58B C46B C47B 112(3)
C58B C46B C45B 109(2)
C47B C46B C45B 126(3)
C48B C47B C46B 127(5)
C48B C47B C29B 112(4)
C46B C47B C29B 105(3)
C47B C48B C31B 107(3)
C47B C48B C49B 115(3)
C31B C48B C49B 128(2)
C59B C49B C48B 127(2)
C59B C49B C50B 102(3)
C48B C49B C50B 115(3)
C51B C50B C33B 126(5)
C51B C50B C49B 110(5)
C33B C50B C49B 120(5)
C50B C51B C52B 114(4)
C50B C51B C60B 109(4)
C52B C51B C60B 121(2)
C51B C52B C35B 123(3)
C51B C52B C53B 117(3)
C35B C52B C53B 110(2)
C54B C53B C52B 126(3)
C54B C53B C37B 119(2)
C52B C53B C37B 104(2)
C53B C54B C40B 124(3)
C53B C54B C55B 124(3)
C40B C54B C55B 99(2)
C56B C55B C60B 133(4)
C56B C55B C54B 110(4)
C60B C55B C54B 99(3)
C55B C56B C57B 119(3)
C55B C56B C41B 115(3)
C57B C56B C41B 119(2)
C44B C57B C56B 110(3)
C44B C57B C58B 121(3)
C56B C57B C58B 116(2)
C59B C58B C46B 121(3)
C59B C58B C57B 122(3)
C46B C58B C57B 104(3)
C49B C59B C58B 117(3)
C49B C59B C60B 114(3)
C58B C59B C60B 117(3)
C51B C60B C59B 104(3)
C51B C60B C55B 132(3)
C59B C60B C55B 111(3)
C2B C61B N1B 96(3)
N1B C63B C64B 114.6(18)
N1B C63B C1B 100.4(18)
C64B C63B C1B 115.8(19)
C65B C64B C69B 123(3)
C65B C64B C63B 121(2)
C69B C64B C63B 116(2)
C66B C65B C64B 120(3)
C65B C66B C67B 122(3)
C70B C67B C68B 124(3)
C70B C67B C66B 124(2)
C68B C67B C66B 112(3)
C69B C68B C67B 129(3)
C68B C69B C64B 115(3)
C67B C70B C71B 128(3)
C67B C70B C75B 120(2)
C71B C70B C75B 111(3)
C72B C71B C70B 126(3)
C72B C71B O1B 122(2)
C70B C71B O1B 112(3)
C71B C72B C73B 118(2)
C74B C73B C72B 121(3)
C74B C73B C76B 124(3)
C72B C73B C76B 114(2)
C73B C74B O2B 118(3)
C73B C74B C75B 119(3)
O2B C74B C75B 123(2)
C74B C75B C70B 124(2)
C80B C76B C77B 113(3)
C80B C76B C73B 125(2)
C77B C76B C73B 122(3)
C78B C77B C76B 122(3)
N2B C78B C77B 123(3)
C80B C79B N2B 127(3)
C79B C80B C76B 122(3)
O1B C81B C82B 113(2)
C83B C82B C81B 115.3(14)
C82B C83B C84B 111.2(14)
C85B C84B C83B 113.0(15)
C84B C85B C86B 112.5(15)
O2B C87B C88B 104(2)
C87B C88B C89B 110.1(14)
C88B C89B C90B 109.5(14)
C91B C90B C89B 109.8(14)
C90B C91B C92B 109.5(14)

loop_
_geom_bond_atom_site_label_1
_geom_bond_atom_site_label_2
_geom_bond_distance
O1A C71A 1.380(8)
O1A C81A 1.426(7)
O2A C74A 1.367(10)
O2A C87A 1.457(9)
N1A C63A 1.450(8)
N1A C62A 1.460(8)
N1A C61A 1.561(13)
N2A C78A 1.336(10)
N2A C79A 1.337(11)
C1A C6A 1.516(12)
C1A C9A 1.521(8)
C1A C63A 1.587(8)
C1A C2A 1.667(11)
C2A C12A 1.468(18)
C2A C3A 1.507(15)
C2A C61A 1.56(2)
C3A C4A 1.375(9)
C3A C14A 1.413(11)
C4A C5A 1.474(11)
C4A C17A 1.47(3)
C5A C6A 1.355(17)
C5A C19A 1.462(10)
C6A C7A 1.450(11)
C7A C8A 1.397(17)
C7A C21A 1.402(9)
C8A C24A 1.429(17)
C8A C9A 1.44(2)
C9A C10A 1.362(10)
C10A C26A 1.459(11)
C10A C11A 1.494(11)
C11A C12A 1.375(14)
C11A C28A 1.425(15)
C12A C13A 1.445(10)
C13A C30A 1.378(15)
C13A C14A 1.441(11)
C14A C15A 1.390(9)
C15A C16A 1.425(9)
C15A C32A 1.440(11)
C16A C17A 1.31(2)
C16A C34A 1.469(10)
C17A C18A 1.50(2)
C18A C36A 1.400(9)
C18A C19A 1.461(9)
C19A C20A 1.348(19)
C20A C21A 1.416(19)
C20A C38A 1.520(13)
C21A C22A 1.420(11)
C22A C23A 1.403(11)
C22A C39A 1.463(9)
C23A C42A 1.456(13)
C23A C24A 1.458(10)
C24A C25A 1.451(10)
C25A C26A 1.380(10)
C25A C43A 1.459(10)
C26A C27A 1.437(11)
C27A C45A 1.405(10)
C27A C28A 1.449(13)
C28A C29A 1.408(10)
C29A C30A 1.435(13)
C29A C47A 1.44(2)
C30A C31A 1.479(10)
C31A C32A 1.376(10)
C31A C48A 1.476(12)
C32A C33A 1.449(9)
C33A C50A 1.40(3)
C33A C34A 1.426(11)
C34A C35A 1.372(11)
C35A C52A 1.457(11)
C35A C36A 1.458(11)
C36A C37A 1.452(11)
C37A C38A 1.397(10)
C37A C53A 1.453(11)
C38A C39A 1.445(10)
C39A C40A 1.366(11)
C40A C41A 1.452(10)
C40A C54A 1.464(10)
C41A C42A 1.391(10)
C41A C56A 1.445(12)
C42A C43A 1.432(11)
C43A C44A 1.38(3)
C44A C45A 1.43(2)
C44A C57A 1.48(3)
C45A C46A 1.473(9)
C46A C47A 1.414(16)
C46A C58A 1.484(12)
C47A C48A 1.402(16)
C48A C49A 1.393(10)
C49A C50A 1.39(3)
C49A C59A 1.422(14)
C50A C51A 1.504(16)
C51A C52A 1.375(10)
C51A C60A 1.445(10)
C52A C53A 1.456(11)
C53A C54A 1.367(10)
C54A C55A 1.435(17)
C55A C56A 1.389(16)
C55A C60A 1.480(14)
C56A C57A 1.382(11)
C57A C58A 1.463(12)
C58A C59A 1.400(16)
C59A C60A 1.446(11)
C63A C64A 1.508(9)
C64A C69A 1.359(10)
C64A C65A 1.411(8)
C65A C66A 1.395(11)
C66A C67A 1.390(12)
C67A C68A 1.397(9)
C67A C70A 1.487(15)
C68A C69A 1.400(14)
C70A C75A 1.392(13)
C70A C71A 1.410(11)
C71A C72A 1.388(10)
C72A C73A 1.375(10)
C73A C74A 1.409(9)
C73A C76A 1.486(12)
C74A C75A 1.386(11)
C76A C77A 1.399(10)
C76A C80A 1.404(13)
C77A C78A 1.373(11)
C79A C80A 1.390(14)
C81A C82A 1.536(8)
C82A C83A 1.500(8)
C83A C84A 1.527(8)
C84A C85A 1.532(10)
C85A C86A 1.532(10)
C87A C88A 1.483(8)
C88A C89A 1.529(9)
C89A C90A 1.547(9)
C90A C91A 1.498(10)
C91A C92A 1.544(10)
O1B C81B 1.35(3)
O1B C71B 1.45(3)
O2B C74B 1.39(4)
O2B C87B 1.53(3)
N1B C62B 1.48(3)
N1B C63B 1.49(3)
N1B C61B 1.73(4)
N2B C78B 1.36(4)
N2B C79B 1.36(4)
C1B C9B 1.48(3)
C1B C6B 1.52(3)
C1B C63B 1.55(3)
C1B C2B 1.60(5)
C2B C3B 1.35(4)
C2B C61B 1.61(6)
C2B C12B 1.81(5)
C3B C4B 1.39(3)
C3B C14B 1.51(4)
C4B C5B 1.31(5)
C4B C17B 1.57(6)
C5B C19B 1.51(4)
C5B C6B 1.56(6)
C6B C7B 1.40(4)
C7B C8B 1.26(7)
C7B C21B 1.35(3)
C8B C24B 1.50(8)
C8B C9B 1.63(7)
C9B C10B 1.40(3)
C10B C11B 1.39(4)
C10B C26B 1.49(3)
C11B C12B 1.35(3)
C11B C28B 1.50(5)
C12B C13B 1.45(4)
C13B C14B 1.42(3)
C13B C30B 1.51(5)
C14B C15B 1.38(3)
C15B C16B 1.42(3)
C15B C32B 1.50(4)
C16B C17B 1.17(6)
C16B C34B 1.34(4)
C17B C18B 1.58(6)
C18B C19B 1.36(3)
C18B C36B 1.36(3)
C19B C20B 1.59(6)
C20B C38B 1.29(6)
C20B C21B 1.42(6)
C20B C39B 2.01(6)
C21B C22B 1.44(4)
C22B C39B 1.42(3)
C22B C23B 1.42(3)
C23B C42B 1.44(4)
C23B C24B 1.45(3)
C24B C25B 1.42(3)
C25B C26B 1.35(3)
C25B C43B 1.52(3)
C26B C27B 1.38(3)
C27B C45B 1.40(3)
C27B C28B 1.49(3)
C28B C29B 1.34(4)
C29B C30B 1.42(3)
C29B C47B 1.59(7)
C30B C31B 1.36(4)
C31B C48B 1.36(4)
C31B C32B 1.38(3)
C32B C33B 1.49(3)
C33B C50B 1.37(8)
C33B C34B 1.48(4)
C34B C35B 1.41(4)
C35B C52B 1.39(4)
C35B C36B 1.47(4)
C36B C37B 1.43(4)
C37B C38B 1.34(3)
C37B C53B 1.56(4)
C38B C39B 1.43(3)
C39B C40B 1.42(4)
C40B C41B 1.45(3)
C40B C54B 1.47(3)
C41B C42B 1.33(3)
C41B C56B 1.55(4)
C42B C43B 1.44(3)
C43B C44B 1.21(9)
C44B C57B 1.38(9)
C44B C45B 1.70(6)
C45B C46B 1.49(3)
C46B C58B 1.47(4)
C46B C47B 1.47(6)
C47B C48B 1.33(6)
C48B C49B 1.38(3)
C49B C59B 1.36(4)
C49B C50B 1.48(8)
C50B C51B 1.37(7)
C51B C52B 1.38(3)
C51B C60B 1.42(3)
C52B C53B 1.44(4)
C53B C54B 1.35(3)
C54B C55B 1.73(5)
C55B C56B 1.13(5)
C55B C60B 1.54(5)
C56B C57B 1.42(3)
C57B C58B 1.50(4)
C58B C59B 1.42(6)
C59B C60B 1.43(4)
C63B C64B 1.52(3)
C64B C65B 1.41(3)
C64B C69B 1.42(4)
C65B C66B 1.33(4)
C66B C67B 1.51(4)
C67B C70B 1.38(6)
C67B C68B 1.42(3)
C68B C69B 1.32(5)
C70B C71B 1.39(4)
C70B C75B 1.45(5)
C71B C72B 1.37(4)
C72B C73B 1.39(4)
C73B C74B 1.34(3)
C73B C76B 1.53(5)
C74B C75B 1.40(4)
C76B C80B 1.39(5)
C76B C77B 1.41(3)
C77B C78B 1.36(4)
C79B C80B 1.31(5)
C81B C82B 1.526(10)
C82B C83B 1.525(10)
C83B C84B 1.537(10)
C84B C85B 1.532(10)
C85B C86B 1.535(10)
C87B C88B 1.525(10)
C88B C89B 1.528(10)
C89B C90B 1.528(10)
C90B C91B 1.528(10)
C91B C92B 1.540(11)
